data_1540433
loop_
_publ_author_name
'Hinz, Alexander'
'Schulz, Axel'
'Villinger, Alexander'

_publ_section_title
;
 Zwitterionic and biradicaloid heteroatomic cyclopentane derivatives
 containing different group 15 elements
;
_journal_issue 1
_journal_name_full 'Chem. Sci.'
_journal_page_first 745
_journal_paper_doi 10.1039/C5SC03515E
_journal_volume 7
_journal_year 2016
_chemical_formula_moiety 'C57 H59 As N3 P, 0.5 (C6 H6)'
_chemical_formula_sum 'C60 H62 As N3 P'
_chemical_formula_weight 931.01
_chemical_name_systematic
;
 ?
;
_space_group_crystal_system triclinic
_space_group_IT_number 2
_space_group_name_Hall '-P 1'
_space_group_name_H-M_alt 'P -1'
_symmetry_space_group_name_Hall '-P 1'
_symmetry_space_group_name_H-M 'P -1'
_atom_sites_solution_hydrogens geom
_audit_creation_method SHELXL-2013
_audit_update_record
;
2015-08-31 deposited with the CCDC.
2015-10-27 downloaded from the CCDC.
;
_cell_angle_alpha 85.861(3)
_cell_angle_beta 82.563(3)
_cell_angle_gamma 67.099(2)
_cell_formula_units_Z 2
_cell_length_a 10.6707(5)
_cell_length_b 12.7933(6)
_cell_length_c 20.5386(9)
_cell_measurement_reflns_used 5959
_cell_measurement_temperature 123(2)
_cell_measurement_theta_max 30.37
_cell_measurement_theta_min 2.41
_cell_volume 2560.3(2)
_computing_cell_refinement 'Bruker Apex V7.51A'
_computing_data_collection 'Bruker Apex V7.51A'
_computing_data_reduction 'Bruker SAINT'
_computing_molecular_graphics 'ORTEP-3v2.01 (Farrugia, 1997)'
_computing_publication_material SHELXL-2013
_computing_structure_refinement 'SHELXL-2013 (Sheldrick, 2013)'
_computing_structure_solution 'SHELXS-2013 (Sheldrick, 2013)'
_diffrn_ambient_temperature 123(2)
_diffrn_measured_fraction_theta_full 0.974
_diffrn_measured_fraction_theta_max 0.964
_diffrn_measurement_device_type 'Bruker Apex Kappa-II-CCD-diffractometer'
_diffrn_measurement_method 'phi and omega scans'
_diffrn_radiation_monochromator graphite
_diffrn_radiation_source 'sealed tube'
_diffrn_radiation_type MoK\a
_diffrn_radiation_wavelength 0.71073
_diffrn_reflns_av_R_equivalents 0.0667
_diffrn_reflns_av_unetI/netI 0.1139
_diffrn_reflns_laue_measured_fraction_full 0.974
_diffrn_reflns_laue_measured_fraction_max 0.964
_diffrn_reflns_limit_h_max 13
_diffrn_reflns_limit_h_min -15
_diffrn_reflns_limit_k_max 17
_diffrn_reflns_limit_k_min -17
_diffrn_reflns_limit_l_max 26
_diffrn_reflns_limit_l_min -28
_diffrn_reflns_number 25244
_diffrn_reflns_point_group_measured_fraction_full 0.974
_diffrn_reflns_point_group_measured_fraction_max 0.964
_diffrn_reflns_theta_full 25.242
_diffrn_reflns_theta_max 30.000
_diffrn_reflns_theta_min 2.210
_exptl_absorpt_coefficient_mu 0.736
_exptl_absorpt_correction_T_max 0.6986
_exptl_absorpt_correction_T_min 0.5968
_exptl_absorpt_correction_type multi-scan
_exptl_absorpt_process_details '(SADABS; Sheldrick, 2004)'
_exptl_crystal_colour green
_exptl_crystal_density_diffrn 1.214
_exptl_crystal_description block
_exptl_crystal_F_000 982
_exptl_crystal_size_max 0.340
_exptl_crystal_size_mid 0.250
_exptl_crystal_size_min 0.190
_refine_diff_density_max 0.712
_refine_diff_density_min -0.496
_refine_diff_density_rms 0.059
_refine_ls_extinction_method none
_refine_ls_goodness_of_fit_ref 0.877
_refine_ls_hydrogen_treatment constr
_refine_ls_matrix_type full
_refine_ls_number_parameters 625
_refine_ls_number_reflns 14381
_refine_ls_number_restraints 1
_refine_ls_restrained_S_all 0.877
_refine_ls_R_factor_all 0.0881
_refine_ls_R_factor_gt 0.0465
_refine_ls_shift/su_max 0.001
_refine_ls_shift/su_mean 0.000
_refine_ls_structure_factor_coef Fsqd
_refine_ls_weighting_details 'w=1/[\s^2^(Fo^2^)+(0.0358P)^2^] where P=(Fo^2^+2Fc^2^)/3'
_refine_ls_weighting_scheme calc
_refine_ls_wR_factor_gt 0.0934
_refine_ls_wR_factor_ref 0.1013
_reflns_Friedel_coverage 0.000
_reflns_number_gt 8482
_reflns_number_total 14381
_reflns_threshold_expression 'I > 2\s(I)'
_cod_data_source_file c5sc03515e2.cif
_cod_data_source_block ah167g_2
_cod_depositor_comments 'Adding full bibliography for 1540431--1540434.cif.'
_cod_database_code 1540433
_shelx_space_group_comment
;
The symmetry employed for this shelxl refinement is uniquely defined
by the following loop, which should always be used as a source of
symmetry information in preference to the above space-group names.
They are only intended as comments.
;
_shelx_estimated_absorpt_t_min 0.788
_shelx_estimated_absorpt_t_max 0.873
_shelxl_version_number 2013-4

loop_
_space_group_symop_operation_xyz
'x, y, z'
'-x, -y, -z'

loop_
_atom_site_label
_atom_site_type_symbol
_atom_site_fract_x
_atom_site_fract_y
_atom_site_fract_z
_atom_site_U_iso_or_equiv
_atom_site_adp_type
_atom_site_occupancy
_atom_site_site_symmetry_order
_atom_site_calc_flag
_atom_site_refinement_flags_posn
_atom_site_refinement_flags_adp
_atom_site_refinement_flags_occupancy
_atom_site_disorder_assembly
_atom_site_disorder_group
As1A As 0.91969(3) 0.92745(2) 0.67087(2) 0.0255(1) Uani 0.8049(9) 1 d . . P A 1
P1A P 0.80260(6) 0.80909(5) 0.68495(3) 0.02099(15) Uani 0.8049(9) 1 d . . P A 1
As1B As 0.9368(1) 0.9138(1) 0.75180(9) 0.0338(5) Uani 0.1572(7) 1 d . . P A 2
P1B P 0.8136(3) 0.8028(3) 0.78201(15) 0.0250(7) Uani 0.1572(7) 1 d . . P A 2
As1C As 0.9442(6) 0.9325(5) 0.7033(6) 0.0246(3) Uani 0.0376(7) 1 d . . P A 2
P1C P 0.7931(12) 0.7762(11) 0.7358(7) 0.0246(3) Uani 0.0376(7) 1 d . . P A 2
N1 N 0.93913(14) 0.78969(12) 0.72505(7) 0.0249(3) Uani 1 1 d . . . . .
N2 N 0.68400(14) 0.92271(12) 0.73562(7) 0.0246(3) Uani 1 1 d . . . . .
N3 N 0.67618(15) 1.10930(12) 0.73341(7) 0.0258(3) Uani 1 1 d . . . . .
C1 C 1.06887(16) 0.69426(14) 0.71569(8) 0.0197(4) Uani 1 1 d . . . . .
C2 C 1.12374(17) 0.63634(14) 0.77238(9) 0.0236(4) Uani 1 1 d . . . . .
C3 C 1.25144(19) 0.54777(15) 0.76687(10) 0.0306(4) Uani 1 1 d . . . . .
H3 H 1.2874 0.5082 0.8055 0.037 Uiso 1 1 calc R U . . .
C4 C 1.32702(19) 0.51600(16) 0.70698(10) 0.0340(5) Uani 1 1 d . . . . .
H4 H 1.4155 0.4570 0.7042 0.041 Uiso 1 1 calc R U . . .
C5 C 1.27200(18) 0.57131(15) 0.65114(10) 0.0287(4) Uani 1 1 d . . . . .
H5 H 1.3235 0.5490 0.6096 0.034 Uiso 1 1 calc R U . . .
C6 C 1.14321(17) 0.65900(14) 0.65355(9) 0.0225(4) Uani 1 1 d . . . . .
C7 C 1.05086(18) 0.66081(16) 0.84033(9) 0.0269(4) Uani 1 1 d . . . . .
C8 C 1.0671(2) 0.74026(17) 0.87852(9) 0.0329(5) Uani 1 1 d . . . . .
C9 C 1.0101(2) 0.75196(19) 0.94371(10) 0.0403(5) Uani 1 1 d . . . . .
H9 H 1.0196 0.8067 0.9694 0.048 Uiso 1 1 calc R U . . .
C10 C 0.9404(2) 0.68666(19) 0.97214(10) 0.0411(6) Uani 1 1 d . . . . .
C11 C 0.9246(2) 0.60949(18) 0.93387(11) 0.0432(6) Uani 1 1 d . . . . .
H11 H 0.8765 0.5640 0.9531 0.052 Uiso 1 1 calc R U . . .
C12 C 0.9769(2) 0.59599(16) 0.86775(10) 0.0340(5) Uani 1 1 d . . . . .
C13 C 1.1464(2) 0.8112(2) 0.84934(10) 0.0464(6) Uani 1 1 d . . . . .
H13A H 1.2447 0.7663 0.8490 0.070 Uiso 1 1 calc R U . . .
H13B H 1.1210 0.8786 0.8759 0.070 Uiso 1 1 calc R U . . .
H13C H 1.1248 0.8348 0.8043 0.070 Uiso 1 1 calc R U . . .
C14 C 0.8770(3) 0.7019(2) 1.04298(11) 0.0633(8) Uani 1 1 d . . . . .
H14A H 0.7798 0.7514 1.0445 0.095 Uiso 1 1 calc R U . . .
H14B H 0.9239 0.7365 1.0671 0.095 Uiso 1 1 calc R U . . .
H14C H 0.8862 0.6278 1.0631 0.095 Uiso 1 1 calc R U . . .
C15 C 0.9532(2) 0.51414(19) 0.82674(11) 0.0486(6) Uani 1 1 d . . . . .
H15A H 0.9046 0.5552 0.7896 0.073 Uiso 1 1 calc R U . . .
H15B H 0.8982 0.4776 0.8536 0.073 Uiso 1 1 calc R U . . .
H15C H 1.0415 0.4562 0.8103 0.073 Uiso 1 1 calc R U . . .
C16 C 1.08571(17) 0.70479(15) 0.59014(8) 0.0229(4) Uani 1 1 d . . . . .
C17 C 1.12047(19) 0.78735(16) 0.55236(9) 0.0283(4) Uani 1 1 d . . . . .
C18 C 1.0606(2) 0.82972(17) 0.49465(9) 0.0326(5) Uani 1 1 d . . . . .
H18 H 1.0813 0.8881 0.4702 0.039 Uiso 1 1 calc R U . . .
C19 C 0.97136(19) 0.78894(17) 0.47175(9) 0.0314(5) Uani 1 1 d . . . . .
C20 C 0.94766(18) 0.70157(16) 0.50713(9) 0.0298(4) Uani 1 1 d . . . . .
H20 H 0.8919 0.6693 0.4906 0.036 Uiso 1 1 calc R U . . .
C21 C 1.00186(18) 0.65841(15) 0.56607(9) 0.0252(4) Uani 1 1 d . . . . .
C22 C 1.2245(2) 0.82873(19) 0.57227(10) 0.0401(5) Uani 1 1 d . . . . .
H22A H 1.3170 0.7730 0.5598 0.060 Uiso 1 1 calc R U . . .
H22B H 1.2104 0.8383 0.6199 0.060 Uiso 1 1 calc R U . . .
H22C H 1.2136 0.9016 0.5500 0.060 Uiso 1 1 calc R U . . .
C23 C 0.9017(2) 0.83930(19) 0.41062(10) 0.0441(6) Uani 1 1 d . . . . .
H23A H 0.9612 0.8669 0.3801 0.066 Uiso 1 1 calc R U . . .
H23B H 0.8150 0.9026 0.4228 0.066 Uiso 1 1 calc R U . . .
H23C H 0.8839 0.7810 0.3894 0.066 Uiso 1 1 calc R U . . .
C24 C 0.9729(2) 0.56160(16) 0.60146(10) 0.0322(5) Uani 1 1 d . . . . .
H24A H 0.9268 0.5322 0.5735 0.048 Uiso 1 1 calc R U . . .
H24B H 0.9138 0.5886 0.6424 0.048 Uiso 1 1 calc R U . . .
H24C H 1.0591 0.5011 0.6114 0.048 Uiso 1 1 calc R U . . .
C25 C 0.53874(17) 0.95371(14) 0.75178(9) 0.0222(4) Uani 1 1 d . . . . .
C26 C 0.46642(18) 0.91714(15) 0.71228(9) 0.0283(4) Uani 1 1 d . . . . .
C27 C 0.32426(19) 0.95721(17) 0.72384(10) 0.0367(5) Uani 1 1 d . . . . .
H27 H 0.2754 0.9327 0.6969 0.044 Uiso 1 1 calc R U . . .
C28 C 0.2531(2) 1.03145(17) 0.77332(10) 0.0376(5) Uani 1 1 d . . . . .
H28 H 0.1559 1.0612 0.7792 0.045 Uiso 1 1 calc R U . . .
C29 C 0.32517(18) 1.06207(16) 0.81426(9) 0.0303(4) Uani 1 1 d . . . . .
H29 H 0.2761 1.1112 0.8494 0.036 Uiso 1 1 calc R U . . .
C30 C 0.46846(17) 1.02307(14) 0.80569(8) 0.0223(4) Uani 1 1 d . . . . .
C31 C 0.53028(19) 0.83323(17) 0.65842(10) 0.0305(4) Uani 1 1 d . . . . .
C32 C 0.54485(18) 0.72045(17) 0.67203(10) 0.0327(5) Uani 1 1 d . . . . .
C33 C 0.58493(19) 0.64645(17) 0.61999(11) 0.0355(5) Uani 1 1 d . . . . .
H33 H 0.5930 0.5703 0.6286 0.043 Uiso 1 1 calc R U . . .
C34 C 0.61337(19) 0.67990(17) 0.55640(10) 0.0353(5) Uani 1 1 d . . . . .
C35 C 0.6041(2) 0.79064(18) 0.54478(10) 0.0374(5) Uani 1 1 d . . . . .
H35 H 0.6266 0.8140 0.5014 0.045 Uiso 1 1 calc R U . . .
C36 C 0.5627(2) 0.86892(17) 0.59512(10) 0.0351(5) Uani 1 1 d . . . . .
C37 C 0.5189(2) 0.67874(18) 0.74065(10) 0.0462(6) Uani 1 1 d . . . . .
H37A H 0.4201 0.7069 0.7540 0.069 Uiso 1 1 calc R U . . .
H37B H 0.5627 0.7065 0.7707 0.069 Uiso 1 1 calc R U . . .
H37C H 0.5570 0.5956 0.7421 0.069 Uiso 1 1 calc R U . . .
C38 C 0.6527(2) 0.59827(18) 0.50078(11) 0.0455(6) Uani 1 1 d . . . . .
H38A H 0.6620 0.6382 0.4590 0.068 Uiso 1 1 calc R U . . .
H38B H 0.5817 0.5678 0.5001 0.068 Uiso 1 1 calc R U . . .
H38C H 0.7401 0.5358 0.5071 0.068 Uiso 1 1 calc R U . . .
C39 C 0.5553(3) 0.98860(19) 0.58118(11) 0.0533(6) Uani 1 1 d . . . . .
H39A H 0.5888 0.9963 0.5351 0.080 Uiso 1 1 calc R U . . .
H39B H 0.6122 1.0050 0.6096 0.080 Uiso 1 1 calc R U . . .
H39C H 0.4602 1.0421 0.5898 0.080 Uiso 1 1 calc R U . . .
C40 C 0.53376(18) 1.05021(15) 0.85823(9) 0.0243(4) Uani 1 1 d . . . . .
C41 C 0.50341(19) 1.16405(16) 0.87221(9) 0.0282(4) Uani 1 1 d . . . . .
C42 C 0.5527(2) 1.18698(18) 0.92733(10) 0.0382(5) Uani 1 1 d . . . . .
H42 H 0.5319 1.2636 0.9375 0.046 Uiso 1 1 calc R U . . .
C43 C 0.6312(2) 1.1005(2) 0.96740(10) 0.0460(6) Uani 1 1 d . . . . .
C44 C 0.6599(2) 0.98974(19) 0.95199(10) 0.0446(6) Uani 1 1 d . . . . .
H44 H 0.7145 0.9300 0.9788 0.054 Uiso 1 1 calc R U . . .
C45 C 0.6117(2) 0.96269(17) 0.89868(10) 0.0347(5) Uani 1 1 d . . . . .
C46 C 0.4245(2) 1.26169(15) 0.82966(10) 0.0328(5) Uani 1 1 d . . . . .
H46A H 0.4302 1.2350 0.7854 0.049 Uiso 1 1 calc R U . . .
H46B H 0.4633 1.3200 0.8273 0.049 Uiso 1 1 calc R U . . .
H46C H 0.3285 1.2939 0.8484 0.049 Uiso 1 1 calc R U . . .
C47 C 0.6878(3) 1.1276(2) 1.02516(12) 0.0709(8) Uani 1 1 d . . . . .
H47A H 0.7839 1.1166 1.0129 0.106 Uiso 1 1 calc R U . . .
H47B H 0.6812 1.0770 1.0625 0.106 Uiso 1 1 calc R U . . .
H47C H 0.6348 1.2066 1.0374 0.106 Uiso 1 1 calc R U . . .
C48 C 0.6461(2) 0.83866(17) 0.88644(12) 0.0506(6) Uani 1 1 d . . . . .
H48A H 0.5729 0.8315 0.8651 0.076 Uiso 1 1 calc R U . . .
H48B H 0.6550 0.7961 0.9284 0.076 Uiso 1 1 calc R U . . .
H48C H 0.7326 0.8082 0.8579 0.076 Uiso 1 1 calc R U . . .
C49 C 0.74050(18) 1.00489(15) 0.72587(9) 0.0235(4) Uani 1 1 d . . . . .
C50 C 0.74556(19) 1.18503(14) 0.72215(10) 0.0289(4) Uani 1 1 d . . . . .
C51 C 0.7174(2) 1.25954(16) 0.66766(10) 0.0365(5) Uani 1 1 d . . . . .
C52 C 0.7774(2) 1.33969(18) 0.65885(12) 0.0506(6) Uani 1 1 d . . . . .
H52 H 0.7616 1.3897 0.6216 0.061 Uiso 1 1 calc R U . . .
C53 C 0.8595(3) 1.3473(2) 0.70358(13) 0.0575(7) Uani 1 1 d . . . . .
H53 H 0.8978 1.4035 0.6974 0.069 Uiso 1 1 calc R U . . .
C54 C 0.8860(3) 1.27428(19) 0.75670(12) 0.0494(6) Uani 1 1 d . . . . .
H54 H 0.9424 1.2805 0.7872 0.059 Uiso 1 1 calc R U . . .
C55 C 0.8310(2) 1.19041(17) 0.76683(10) 0.0368(5) Uani 1 1 d . . . . .
C56 C 0.6268(2) 1.25206(19) 0.62012(11) 0.0503(6) Uani 1 1 d . . . . .
H56A H 0.6093 1.3159 0.5885 0.075 Uiso 1 1 calc R U . . .
H56B H 0.5399 1.2548 0.6439 0.075 Uiso 1 1 calc R U . . .
H56C H 0.6717 1.1805 0.5967 0.075 Uiso 1 1 calc R U . . .
C57 C 0.8633(2) 1.1102(2) 0.82544(11) 0.0489(6) Uani 1 1 d . . . . .
H57A H 0.7782 1.1078 0.8486 0.073 Uiso 1 1 calc R U . . .
H57B H 0.9091 1.1367 0.8551 0.073 Uiso 1 1 calc R U . . .
H57C H 0.9237 1.0340 0.8106 0.073 Uiso 1 1 calc R U . . .
C58A C 0.5949(11) 0.5091(8) -0.0370(4) 0.063(3) Uiso 0.288(6) 1 d G . P B 1
H58A H 0.6636 0.5090 -0.0714 0.076 Uiso 0.288(6) 1 calc R U P B 1
C59A C 0.4600(13) 0.5422(10) -0.0500(4) 0.065(3) Uiso 0.288(6) 1 d G . P B 1
H59A H 0.4366 0.5647 -0.0934 0.078 Uiso 0.288(6) 1 calc R U P B 1
C60A C 0.3594(9) 0.5424(10) 0.0003(6) 0.091(8) Uiso 0.288(6) 1 d G . P B 1
H60A H 0.2673 0.5650 -0.0086 0.110 Uiso 0.288(6) 1 calc R U P B 1
C61A C 0.3937(8) 0.5095(9) 0.0637(5) 0.086(5) Uiso 0.288(6) 1 d G . P B 1
H61A H 0.3250 0.5096 0.0981 0.104 Uiso 0.288(6) 1 calc R U P B 1
C62A C 0.5286(10) 0.4764(8) 0.0768(3) 0.058(3) Uiso 0.288(6) 1 d G . P B 1
H62A H 0.5521 0.4540 0.1202 0.069 Uiso 0.288(6) 1 calc R U P B 1
C63A C 0.6292(7) 0.4762(7) 0.0265(5) 0.052(3) Uiso 0.288(6) 1 d G . P B 1
H63A H 0.7214 0.4536 0.0354 0.062 Uiso 0.288(6) 1 calc R U P B 1
C58B C 0.5763(15) 0.4682(12) 0.0608(7) 0.105(7) Uiso 0.212(6) 1 d G . P B 2
H58B H 0.6388 0.4389 0.0929 0.126 Uiso 0.212(6) 1 calc R U P B 2
C59B C 0.6249(10) 0.4651(10) -0.0055(8) 0.052(6) Uiso 0.212(6) 1 d G . P B 2
H59B H 0.7206 0.4336 -0.0187 0.062 Uiso 0.212(6) 1 calc R U P B 2
C60B C 0.5335(17) 0.5080(9) -0.0524(4) 0.078(5) Uiso 0.212(6) 1 d G . P B 2
H60B H 0.5667 0.5058 -0.0977 0.094 Uiso 0.212(6) 1 calc R U P B 2
C61B C 0.3935(15) 0.5540(9) -0.0331(5) 0.044(3) Uiso 0.212(6) 1 d G . P B 2
H61B H 0.3310 0.5834 -0.0651 0.053 Uiso 0.212(6) 1 calc R U P B 2
C62B C 0.3449(10) 0.5572(10) 0.0332(7) 0.061(4) Uiso 0.212(6) 1 d G . P B 2
H62B H 0.2492 0.5887 0.0464 0.074 Uiso 0.212(6) 1 calc R U P B 2
C63B C 0.4363(17) 0.5143(12) 0.0801(3) 0.122(8) Uiso 0.212(6) 1 d G . P B 2
H63B H 0.4031 0.5164 0.1254 0.146 Uiso 0.212(6) 1 calc R U P B 2

loop_
_atom_site_aniso_label
_atom_site_aniso_U_11
_atom_site_aniso_U_22
_atom_site_aniso_U_33
_atom_site_aniso_U_23
_atom_site_aniso_U_13
_atom_site_aniso_U_12
As1A 0.02103(14) 0.02119(13) 0.02786(19) 0.00153(11) 0.00782(12) -0.00473(10)
P1A 0.0151(3) 0.0221(3) 0.0229(3) -0.0087(2) -0.0026(2) -0.0026(2)
As1B 0.0250(7) 0.0294(7) 0.0480(12) -0.0083(7) -0.0040(6) -0.0104(6)
P1B 0.0214(16) 0.0285(16) 0.0223(17) -0.0001(13) -0.0013(12) -0.0071(13)
As1C 0.0166(7) 0.0209(7) 0.0349(9) -0.0059(6) -0.0005(6) -0.0056(6)
P1C 0.0166(7) 0.0209(7) 0.0349(9) -0.0059(6) -0.0005(6) -0.0056(6)
N1 0.0167(7) 0.0205(8) 0.0320(9) 0.0025(7) 0.0024(6) -0.0034(6)
N2 0.0166(7) 0.0209(7) 0.0349(9) -0.0059(6) -0.0005(6) -0.0056(6)
N3 0.0223(8) 0.0210(8) 0.0306(9) -0.0011(7) 0.0022(7) -0.0059(7)
C1 0.0141(8) 0.0173(8) 0.0267(10) -0.0013(7) -0.0010(7) -0.0053(7)
C2 0.0191(9) 0.0212(9) 0.0292(10) 0.0010(8) -0.0032(8) -0.0064(8)
C3 0.0254(10) 0.0245(10) 0.0370(12) 0.0018(8) -0.0084(9) -0.0033(8)
C4 0.0223(10) 0.0242(10) 0.0496(14) -0.0113(9) -0.0060(9) -0.0001(8)
C5 0.0191(9) 0.0306(10) 0.0346(11) -0.0168(9) 0.0044(8) -0.0070(8)
C6 0.0193(9) 0.0225(9) 0.0271(10) -0.0080(8) 0.0017(7) -0.0099(8)
C7 0.0207(9) 0.0315(10) 0.0227(10) 0.0073(8) -0.0058(8) -0.0041(8)
C8 0.0287(11) 0.0448(12) 0.0232(11) 0.0002(9) -0.0063(8) -0.0109(10)
C9 0.0368(12) 0.0505(13) 0.0242(11) -0.0009(10) -0.0073(9) -0.0054(11)
C10 0.0321(12) 0.0417(13) 0.0292(12) 0.0095(10) -0.0008(9) 0.0054(10)
C11 0.0306(12) 0.0391(13) 0.0442(14) 0.0192(11) 0.0059(10) -0.0030(10)
C12 0.0258(10) 0.0308(11) 0.0374(12) 0.0112(9) -0.0048(9) -0.0039(9)
C13 0.0529(15) 0.0644(15) 0.0347(13) -0.0118(11) -0.0026(11) -0.0354(13)
C14 0.0569(16) 0.0604(16) 0.0348(14) 0.0152(12) 0.0130(11) 0.0100(13)
C15 0.0461(14) 0.0440(13) 0.0586(16) 0.0067(12) 0.0012(12) -0.0239(12)
C16 0.0174(9) 0.0286(10) 0.0210(10) -0.0099(8) 0.0034(7) -0.0071(8)
C17 0.0278(10) 0.0394(11) 0.0214(10) -0.0082(8) 0.0048(8) -0.0179(9)
C18 0.0323(11) 0.0458(12) 0.0227(11) -0.0028(9) 0.0052(8) -0.0202(10)
C19 0.0258(10) 0.0459(12) 0.0208(10) -0.0085(9) 0.0030(8) -0.0124(9)
C20 0.0196(10) 0.0386(11) 0.0304(11) -0.0158(9) 0.0005(8) -0.0087(9)
C21 0.0193(9) 0.0274(10) 0.0266(10) -0.0109(8) 0.0047(8) -0.0069(8)
C22 0.0412(13) 0.0589(14) 0.0324(12) 0.0010(10) -0.0024(10) -0.0335(12)
C23 0.0395(13) 0.0566(15) 0.0343(13) -0.0001(11) -0.0057(10) -0.0159(11)
C24 0.0303(11) 0.0327(11) 0.0365(12) -0.0126(9) 0.0006(9) -0.0146(9)
C25 0.0150(9) 0.0203(9) 0.0275(10) -0.0024(7) -0.0015(7) -0.0027(7)
C26 0.0231(10) 0.0301(10) 0.0321(11) -0.0105(8) -0.0010(8) -0.0097(8)
C27 0.0229(10) 0.0444(12) 0.0459(13) -0.0132(10) -0.0065(9) -0.0132(10)
C28 0.0160(10) 0.0435(12) 0.0496(14) -0.0120(10) 0.0001(9) -0.0067(9)
C29 0.0230(10) 0.0297(10) 0.0327(11) -0.0084(8) 0.0047(8) -0.0050(9)
C30 0.0208(9) 0.0204(9) 0.0246(10) -0.0005(7) -0.0029(7) -0.0066(8)
C31 0.0221(10) 0.0353(11) 0.0363(12) -0.0147(9) -0.0014(8) -0.0117(9)
C32 0.0206(10) 0.0361(11) 0.0444(13) -0.0148(10) 0.0006(9) -0.0131(9)
C33 0.0219(10) 0.0331(11) 0.0520(14) -0.0176(10) -0.0016(9) -0.0090(9)
C34 0.0180(10) 0.0413(12) 0.0462(14) -0.0199(10) -0.0049(9) -0.0074(9)
C35 0.0285(11) 0.0457(13) 0.0367(12) -0.0126(10) -0.0029(9) -0.0111(10)
C36 0.0324(11) 0.0376(12) 0.0371(12) -0.0127(10) -0.0023(9) -0.0137(10)
C37 0.0518(15) 0.0439(13) 0.0485(15) -0.0152(11) 0.0083(11) -0.0264(12)
C38 0.0333(12) 0.0484(13) 0.0524(15) -0.0298(11) -0.0024(10) -0.0090(11)
C39 0.0795(19) 0.0446(14) 0.0399(14) -0.0063(11) -0.0086(13) -0.0268(13)
C40 0.0250(10) 0.0254(9) 0.0221(10) -0.0004(8) -0.0018(8) -0.0094(8)
C41 0.0287(10) 0.0285(10) 0.0251(10) -0.0038(8) 0.0019(8) -0.0094(9)
C42 0.0460(13) 0.0378(12) 0.0344(12) -0.0101(10) -0.0007(10) -0.0195(11)
C43 0.0607(16) 0.0581(15) 0.0276(12) 0.0000(11) -0.0155(11) -0.0289(13)
C44 0.0567(15) 0.0462(13) 0.0363(13) 0.0123(10) -0.0205(11) -0.0231(12)
C45 0.0391(12) 0.0335(11) 0.0343(12) 0.0078(9) -0.0136(10) -0.0156(10)
C46 0.0308(11) 0.0227(10) 0.0375(12) -0.0043(8) 0.0011(9) -0.0033(9)
C47 0.092(2) 0.096(2) 0.0439(16) -0.0049(15) -0.0248(15) -0.0513(19)
C48 0.0575(16) 0.0287(12) 0.0635(17) 0.0090(11) -0.0224(13) -0.0112(11)
C49 0.0200(9) 0.0244(9) 0.0241(10) -0.0015(7) 0.0005(7) -0.0073(8)
C50 0.0249(10) 0.0182(9) 0.0373(12) -0.0051(8) 0.0099(8) -0.0047(8)
C51 0.0314(11) 0.0243(10) 0.0410(13) 0.0008(9) 0.0097(9) -0.0013(9)
C52 0.0561(16) 0.0263(11) 0.0577(16) 0.0065(11) 0.0176(13) -0.0117(11)
C53 0.0706(18) 0.0363(13) 0.0724(19) -0.0067(13) 0.0140(15) -0.0337(13)
C54 0.0602(16) 0.0460(13) 0.0563(16) -0.0111(12) 0.0074(12) -0.0384(13)
C55 0.0388(12) 0.0322(11) 0.0446(13) -0.0033(10) 0.0031(10) -0.0213(10)
C56 0.0442(14) 0.0492(14) 0.0440(14) 0.0149(11) 0.0002(11) -0.0078(12)
C57 0.0526(15) 0.0620(15) 0.0485(15) 0.0066(12) -0.0143(12) -0.0384(13)

loop_
_atom_type_symbol
_atom_type_description
_atom_type_scat_dispersion_real
_atom_type_scat_dispersion_imag
_atom_type_scat_source
C C 0.0033 0.0016 'International Tables Vol C Tables 4.2.6.8 and 6.1.1.4'
H H 0.0000 0.0000 'International Tables Vol C Tables 4.2.6.8 and 6.1.1.4'
N N 0.0061 0.0033 'International Tables Vol C Tables 4.2.6.8 and 6.1.1.4'
P P 0.1023 0.0942 'International Tables Vol C Tables 4.2.6.8 and 6.1.1.4'
As As 0.0499 2.0058 'International Tables Vol C Tables 4.2.6.8 and 6.1.1.4'

loop_
_geom_angle_atom_site_label_1
_geom_angle_atom_site_label_2
_geom_angle_atom_site_label_3
_geom_angle
_geom_angle_site_symmetry_1
_geom_angle_site_symmetry_3
N1 As1A C49 87.16(7) . .
N1 As1A P1A 46.01(5) . .
C49 As1A P1A 70.96(5) . .
N1 P1A N2 95.12(7) . .
N1 P1A As1A 56.89(5) . .
N2 P1A As1A 81.94(5) . .
As1C As1B N1 82.7(4) . .
As1C As1B C49 71.8(3) . .
N1 As1B C49 92.30(9) . .
As1C As1B P1B 114.0(4) . .
N1 As1B P1B 45.10(10) . .
C49 As1B P1B 73.43(10) . .
As1C As1B P1C 92.0(5) . .
N1 As1B P1C 31.5(3) . .
C49 As1B P1C 66.7(3) . .
P1B As1B P1C 22.2(3) . .
P1C P1B N1 69.8(7) . .
P1C P1B N2 66.2(7) . .
N1 P1B N2 93.30(16) . .
P1C P1B As1B 106.1(7) . .
N1 P1B As1B 48.10(10) . .
N2 P1B As1B 80.06(12) . .
As1B As1C N1 65.0(4) . .
As1B As1C C49 79.7(4) . .
N1 As1C C49 90.0(3) . .
P1B P1C N1 70.3(7) . .
P1B P1C N2 79.2(7) . .
N1 P1C N2 98.5(7) . .
P1B P1C As1B 51.6(6) . .
N1 P1C As1B 33.5(3) . .
N2 P1C As1B 68.5(4) . .
C1 N1 P1C 123.1(5) . .
C1 N1 P1B 127.17(16) . .
P1C N1 P1B 39.8(5) . .
C1 N1 P1A 124.26(12) . .
C1 N1 As1B 118.61(12) . .
P1C N1 As1B 115.0(5) . .
P1B N1 As1B 86.80(14) . .
C1 N1 As1C 115.8(2) . .
P1C N1 As1C 119.4(5) . .
P1B N1 As1C 109.3(3) . .
As1B N1 As1C 32.3(3) . .
C1 N1 As1A 117.08(11) . .
P1A N1 As1A 77.10(6) . .
C49 N2 C25 121.18(13) . .
C49 N2 P1C 119.9(4) . .
C25 N2 P1C 118.7(4) . .
C49 N2 P1A 102.71(11) . .
C25 N2 P1A 128.42(11) . .
C49 N2 P1B 103.72(15) . .
C25 N2 P1B 121.47(15) . .
P1C N2 P1B 34.6(5) . .
C49 N3 C50 120.37(15) . .
C2 C1 C6 119.14(15) . .
C2 C1 N1 116.86(15) . .
C6 C1 N1 123.98(15) . .
C3 C2 C1 119.63(17) . .
C3 C2 C7 116.32(16) . .
C1 C2 C7 124.01(15) . .
C4 C3 C2 121.68(18) . .
C4 C3 H3 119.2 . .
C2 C3 H3 119.2 . .
C3 C4 C5 118.73(17) . .
C3 C4 H4 120.6 . .
C5 C4 H4 120.6 . .
C4 C5 C6 122.11(17) . .
C4 C5 H5 118.9 . .
C6 C5 H5 118.9 . .
C5 C6 C1 118.63(17) . .
C5 C6 C16 118.06(15) . .
C1 C6 C16 123.12(15) . .
C12 C7 C8 119.97(18) . .
C12 C7 C2 119.30(18) . .
C8 C7 C2 120.45(17) . .
C9 C8 C7 118.89(19) . .
C9 C8 C13 120.6(2) . .
C7 C8 C13 120.46(17) . .
C10 C9 C8 122.0(2) . .
C10 C9 H9 119.0 . .
C8 C9 H9 119.0 . .
C9 C10 C11 118.4(2) . .
C9 C10 C14 121.3(2) . .
C11 C10 C14 120.3(2) . .
C10 C11 C12 122.0(2) . .
C10 C11 H11 119.0 . .
C12 C11 H11 119.0 . .
C11 C12 C7 118.6(2) . .
C11 C12 C15 120.7(2) . .
C7 C12 C15 120.66(19) . .
C8 C13 H13A 109.5 . .
C8 C13 H13B 109.5 . .
H13A C13 H13B 109.5 . .
C8 C13 H13C 109.5 . .
H13A C13 H13C 109.5 . .
H13B C13 H13C 109.5 . .
C10 C14 H14A 109.5 . .
C10 C14 H14B 109.5 . .
H14A C14 H14B 109.5 . .
C10 C14 H14C 109.5 . .
H14A C14 H14C 109.5 . .
H14B C14 H14C 109.5 . .
C12 C15 H15A 109.5 . .
C12 C15 H15B 109.5 . .
H15A C15 H15B 109.5 . .
C12 C15 H15C 109.5 . .
H15A C15 H15C 109.5 . .
H15B C15 H15C 109.5 . .
C21 C16 C17 119.44(17) . .
C21 C16 C6 118.75(16) . .
C17 C16 C6 121.69(16) . .
C18 C17 C16 119.34(18) . .
C18 C17 C22 119.52(17) . .
C16 C17 C22 121.12(17) . .
C19 C18 C17 121.84(19) . .
C19 C18 H18 119.1 . .
C17 C18 H18 119.1 . .
C20 C19 C18 117.46(18) . .
C20 C19 C23 121.11(18) . .
C18 C19 C23 121.42(19) . .
C19 C20 C21 122.87(18) . .
C19 C20 H20 118.6 . .
C21 C20 H20 118.6 . .
C20 C21 C16 118.72(17) . .
C20 C21 C24 119.75(17) . .
C16 C21 C24 121.51(17) . .
C17 C22 H22A 109.5 . .
C17 C22 H22B 109.5 . .
H22A C22 H22B 109.5 . .
C17 C22 H22C 109.5 . .
H22A C22 H22C 109.5 . .
H22B C22 H22C 109.5 . .
C19 C23 H23A 109.5 . .
C19 C23 H23B 109.5 . .
H23A C23 H23B 109.5 . .
C19 C23 H23C 109.5 . .
H23A C23 H23C 109.5 . .
H23B C23 H23C 109.5 . .
C21 C24 H24A 109.5 . .
C21 C24 H24B 109.5 . .
H24A C24 H24B 109.5 . .
C21 C24 H24C 109.5 . .
H24A C24 H24C 109.5 . .
H24B C24 H24C 109.5 . .
C26 C25 C30 119.90(16) . .
C26 C25 N2 119.61(15) . .
C30 C25 N2 120.46(15) . .
C27 C26 C25 119.35(16) . .
C27 C26 C31 115.48(16) . .
C25 C26 C31 125.14(16) . .
C28 C27 C26 121.44(18) . .
C28 C27 H27 119.3 . .
C26 C27 H27 119.3 . .
C27 C28 C29 118.91(18) . .
C27 C28 H28 120.5 . .
C29 C28 H28 120.5 . .
C28 C29 C30 122.17(17) . .
C28 C29 H29 118.9 . .
C30 C29 H29 118.9 . .
C29 C30 C25 117.93(16) . .
C29 C30 C40 116.45(16) . .
C25 C30 C40 125.37(16) . .
C36 C31 C32 120.98(17) . .
C36 C31 C26 120.53(17) . .
C32 C31 C26 118.25(18) . .
C33 C32 C31 118.3(2) . .
C33 C32 C37 120.05(18) . .
C31 C32 C37 121.69(17) . .
C34 C33 C32 122.22(19) . .
C34 C33 H33 118.9 . .
C32 C33 H33 118.9 . .
C33 C34 C35 118.28(18) . .
C33 C34 C38 120.8(2) . .
C35 C34 C38 120.9(2) . .
C34 C35 C36 121.8(2) . .
C34 C35 H35 119.1 . .
C36 C35 H35 119.1 . .
C31 C36 C35 118.30(19) . .
C31 C36 C39 121.01(17) . .
C35 C36 C39 120.7(2) . .
C32 C37 H37A 109.5 . .
C32 C37 H37B 109.5 . .
H37A C37 H37B 109.5 . .
C32 C37 H37C 109.5 . .
H37A C37 H37C 109.5 . .
H37B C37 H37C 109.5 . .
C34 C38 H38A 109.5 . .
C34 C38 H38B 109.5 . .
H38A C38 H38B 109.5 . .
C34 C38 H38C 109.5 . .
H38A C38 H38C 109.5 . .
H38B C38 H38C 109.5 . .
C36 C39 H39A 109.5 . .
C36 C39 H39B 109.5 . .
H39A C39 H39B 109.5 . .
C36 C39 H39C 109.5 . .
H39A C39 H39C 109.5 . .
H39B C39 H39C 109.5 . .
C45 C40 C41 120.18(17) . .
C45 C40 C30 119.43(16) . .
C41 C40 C30 119.92(16) . .
C42 C41 C40 118.47(18) . .
C42 C41 C46 118.58(17) . .
C40 C41 C46 122.93(17) . .
C43 C42 C41 121.68(19) . .
C43 C42 H42 119.2 . .
C41 C42 H42 119.2 . .
C44 C43 C42 118.33(19) . .
C44 C43 C47 121.1(2) . .
C42 C43 C47 120.6(2) . .
C43 C44 C45 122.2(2) . .
C43 C44 H44 118.9 . .
C45 C44 H44 118.9 . .
C44 C45 C40 119.12(19) . .
C44 C45 C48 118.44(18) . .
C40 C45 C48 122.44(18) . .
C41 C46 H46A 109.5 . .
C41 C46 H46B 109.5 . .
H46A C46 H46B 109.5 . .
C41 C46 H46C 109.5 . .
H46A C46 H46C 109.5 . .
H46B C46 H46C 109.5 . .
C43 C47 H47A 109.5 . .
C43 C47 H47B 109.5 . .
H47A C47 H47B 109.5 . .
C43 C47 H47C 109.5 . .
H47A C47 H47C 109.5 . .
H47B C47 H47C 109.5 . .
C45 C48 H48A 109.5 . .
C45 C48 H48B 109.5 . .
H48A C48 H48B 109.5 . .
C45 C48 H48C 109.5 . .
H48A C48 H48C 109.5 . .
H48B C48 H48C 109.5 . .
N3 C49 N2 125.56(16) . .
N3 C49 As1C 123.7(2) . .
N2 C49 As1C 110.7(2) . .
N3 C49 As1A 127.53(14) . .
N2 C49 As1A 104.01(11) . .
N3 C49 As1B 124.58(14) . .
N2 C49 As1B 101.12(12) . .
As1C C49 As1B 28.5(3) . .
C55 C50 C51 121.27(18) . .
C55 C50 N3 120.78(17) . .
C51 C50 N3 117.78(18) . .
C52 C51 C50 118.2(2) . .
C52 C51 C56 121.2(2) . .
C50 C51 C56 120.60(19) . .
C53 C52 C51 120.9(2) . .
C53 C52 H52 119.5 . .
C51 C52 H52 119.5 . .
C54 C53 C52 120.3(2) . .
C54 C53 H53 119.8 . .
C52 C53 H53 119.8 . .
C53 C54 C55 120.9(2) . .
C53 C54 H54 119.5 . .
C55 C54 H54 119.5 . .
C50 C55 C54 118.3(2) . .
C50 C55 C57 121.93(18) . .
C54 C55 C57 119.7(2) . .
C51 C56 H56A 109.5 . .
C51 C56 H56B 109.5 . .
H56A C56 H56B 109.5 . .
C51 C56 H56C 109.5 . .
H56A C56 H56C 109.5 . .
H56B C56 H56C 109.5 . .
C55 C57 H57A 109.5 . .
C55 C57 H57B 109.5 . .
H57A C57 H57B 109.5 . .
C55 C57 H57C 109.5 . .
H57A C57 H57C 109.5 . .
H57B C57 H57C 109.5 . .
C59A C58A C63A 120.0 . .
C59A C58A C59A 87.6(4) . 2_665
C63A C58A C59A 33.7(4) . 2_665
C59A C58A H58A 120.0 . .
C63A C58A H58A 120.0 . .
C59A C58A H58A 150.8 2_665 .
C60A C59A C58A 120.0 . .
C60A C59A C58A 29.2(4) . 2_665
C58A C59A C58A 92.4(4) . 2_665
C60A C59A H59A 120.0 . .
C58A C59A H59A 120.0 . .
C58A C59A H59A 146.3 2_665 .
C59A C60A C61A 120.0 . .
C59A C60A H60A 120.0 . .
C61A C60A H60A 120.0 . .
C62A C61A C60A 120.0 . .
C62A C61A H61A 120.0 . .
C60A C61A H61A 120.0 . .
C61A C62A C63A 120.0 . .
C61A C62A H62A 120.0 . .
C63A C62A H62A 120.0 . .
C62A C63A C58A 120.0 . .
C62A C63A H63A 120.0 . .
C58A C63A H63A 120.0 . .
C59B C58B C63B 120.0 . .
C59B C58B H58B 120.0 . .
C63B C58B H58B 120.0 . .
C60B C59B C58B 120.0 . .
C60B C59B C60B 83.7(6) . 2_665
C58B C59B C60B 36.9(7) . 2_665
C60B C59B H59B 120.0 . .
C58B C59B H59B 120.0 . .
C60B C59B H59B 155.4 2_665 .
C59B C60B C61B 120.0 . .
C59B C60B C59B 96.3(7) . 2_665
C61B C60B C59B 24.6(7) . 2_665
C59B C60B C61B 19.7(8) . 2_665
C61B C60B C61B 101.3(8) . 2_665
C59B C60B C61B 77.1(5) 2_665 2_665
C59B C60B H60B 120.0 . .
C61B C60B H60B 120.0 . .
C59B C60B H60B 143.1 2_665 .
C61B C60B H60B 138.3 2_665 .
C62B C61B C60B 120.0 . .
C62B C61B C60B 41.7(6) . 2_665
C60B C61B C60B 78.7(7) . 2_665
C62B C61B H61B 120.0 . .
C60B C61B H61B 120.0 . .
C60B C61B H61B 160.3 2_665 .
C61B C62B C63B 120.0 . .
C61B C62B H62B 120.0 . .
C63B C62B H62B 120.0 . .
C62B C63B C58B 120.0 . .
C62B C63B H63B 120.0 . .
C58B C63B H63B 120.0 . .

loop_
_geom_bond_atom_site_label_1
_geom_bond_atom_site_label_2
_geom_bond_distance
_geom_bond_site_symmetry_2
As1A N1 1.9696(14) .
As1A C49 2.0105(17) .
As1A P1A 2.2920(7) .
P1A N1 1.6917(16) .
P1A N2 1.8009(15) .
As1B As1C 1.008(10) .
As1B N1 1.7074(19) .
As1B C49 2.080(2) .
As1B P1B 2.290(3) .
As1B P1C 2.806(13) .
P1B P1C 1.105(14) .
P1B N1 1.625(3) .
P1B N2 1.911(3) .
As1C N1 1.869(6) .
As1C C49 2.008(6) .
P1C N1 1.619(13) .
P1C N2 1.781(12) .
N1 C1 1.447(2) .
N2 C49 1.393(2) .
N2 C25 1.441(2) .
N3 C49 1.252(2) .
N3 C50 1.422(2) .
C1 C2 1.401(2) .
C1 C6 1.416(2) .
C2 C3 1.389(2) .
C2 C7 1.498(2) .
C3 C4 1.374(3) .
C3 H3 0.9500 .
C4 C5 1.376(3) .
C4 H4 0.9500 .
C5 C6 1.393(2) .
C5 H5 0.9500 .
C6 C16 1.494(2) .
C7 C12 1.398(3) .
C7 C8 1.402(3) .
C8 C9 1.390(3) .
C8 C13 1.512(3) .
C9 C10 1.376(3) .
C9 H9 0.9500 .
C10 C11 1.377(3) .
C10 C14 1.515(3) .
C11 C12 1.396(3) .
C11 H11 0.9500 .
C12 C15 1.502(3) .
C13 H13A 0.9800 .
C13 H13B 0.9800 .
C13 H13C 0.9800 .
C14 H14A 0.9800 .
C14 H14B 0.9800 .
C14 H14C 0.9800 .
C15 H15A 0.9800 .
C15 H15B 0.9800 .
C15 H15C 0.9800 .
C16 C21 1.402(2) .
C16 C17 1.403(3) .
C17 C18 1.393(3) .
C17 C22 1.512(3) .
C18 C19 1.392(3) .
C18 H18 0.9500 .
C19 C20 1.377(3) .
C19 C23 1.515(3) .
C20 C21 1.393(3) .
C20 H20 0.9500 .
C21 C24 1.506(3) .
C22 H22A 0.9800 .
C22 H22B 0.9800 .
C22 H22C 0.9800 .
C23 H23A 0.9800 .
C23 H23B 0.9800 .
C23 H23C 0.9800 .
C24 H24A 0.9800 .
C24 H24B 0.9800 .
C24 H24C 0.9800 .
C25 C26 1.404(2) .
C25 C30 1.409(2) .
C26 C27 1.393(3) .
C26 C31 1.499(2) .
C27 C28 1.375(3) .
C27 H27 0.9500 .
C28 C29 1.379(3) .
C28 H28 0.9500 .
C29 C30 1.402(2) .
C29 H29 0.9500 .
C30 C40 1.486(2) .
C31 C36 1.392(3) .
C31 C32 1.401(3) .
C32 C33 1.391(3) .
C32 C37 1.501(3) .
C33 C34 1.378(3) .
C33 H33 0.9500 .
C34 C35 1.386(3) .
C34 C38 1.510(3) .
C35 C36 1.398(3) .
C35 H35 0.9500 .
C36 C39 1.510(3) .
C37 H37A 0.9800 .
C37 H37B 0.9800 .
C37 H37C 0.9800 .
C38 H38A 0.9800 .
C38 H38B 0.9800 .
C38 H38C 0.9800 .
C39 H39A 0.9800 .
C39 H39B 0.9800 .
C39 H39C 0.9800 .
C40 C45 1.399(2) .
C40 C41 1.406(2) .
C41 C42 1.403(3) .
C41 C46 1.499(3) .
C42 C43 1.389(3) .
C42 H42 0.9500 .
C43 C44 1.380(3) .
C43 C47 1.516(3) .
C44 C45 1.386(3) .
C44 H44 0.9500 .
C45 C48 1.515(3) .
C46 H46A 0.9800 .
C46 H46B 0.9800 .
C46 H46C 0.9800 .
C47 H47A 0.9800 .
C47 H47B 0.9800 .
C47 H47C 0.9800 .
C48 H48A 0.9800 .
C48 H48B 0.9800 .
C48 H48C 0.9800 .
C50 C55 1.397(3) .
C50 C51 1.401(3) .
C51 C52 1.396(3) .
C51 C56 1.492(3) .
C52 C53 1.382(3) .
C52 H52 0.9500 .
C53 C54 1.367(3) .
C53 H53 0.9500 .
C54 C55 1.402(3) .
C54 H54 0.9500 .
C55 C57 1.508(3) .
C56 H56A 0.9800 .
C56 H56B 0.9800 .
C56 H56C 0.9800 .
C57 H57A 0.9800 .
C57 H57B 0.9800 .
C57 H57C 0.9800 .
C58A C59A 1.3900 .
C58A C63A 1.3900 .
C58A C59A 1.956(14) 2_665
C58A H58A 0.9500 .
C59A C60A 1.3900 .
C59A C58A 1.956(13) 2_665
C59A H59A 0.9500 .
C60A C61A 1.3900 .
C60A H60A 0.9500 .
C61A C62A 1.3900 .
C61A H61A 0.9500 .
C62A C63A 1.3900 .
C62A H62A 0.9500 .
C63A H63A 0.9500 .
C58B C59B 1.3900 .
C58B C63B 1.3900 .
C58B H58B 0.9500 .
C59B C60B 1.3900 .
C59B C60B 1.86(2) 2_665
C59B H59B 0.9500 .
C60B C61B 1.3900 .
C60B C59B 1.86(2) 2_665
C60B C61B 2.00(3) 2_665
C60B H60B 0.9500 .
C61B C62B 1.3900 .
C61B C60B 1.997(18) 2_665
C61B H61B 0.9500 .
C62B C63B 1.3900 .
C62B H62B 0.9500 .
C63B H63B 0.9500 .

loop_
_geom_torsion_atom_site_label_1
_geom_torsion_atom_site_label_2
_geom_torsion_atom_site_label_3
_geom_torsion_atom_site_label_4
_geom_torsion
_geom_torsion_site_symmetry_1
_geom_torsion_site_symmetry_4
C49 As1B As1C N1 -94.86(16) . .
P1B As1B As1C N1 -33.3(2) . .
P1C As1B As1C N1 -30.2(3) . .
N1 As1B As1C C49 94.86(15) . .
P1B As1B As1C C49 61.6(2) . .
P1C As1B As1C C49 64.6(3) . .
N2 P1B P1C N1 103.2(5) . .
As1B P1B P1C N1 32.1(4) . .
N1 P1B P1C N2 -103.2(5) . .
As1B P1B P1C N2 -71.1(4) . .
N1 P1B P1C As1B -32.1(4) . .
N2 P1B P1C As1B 71.1(4) . .
P1B P1C N1 C1 110.1(5) . .
N2 P1C N1 C1 -174.7(3) . .
As1B P1C N1 C1 159.2(6) . .
N2 P1C N1 P1B 75.2(6) . .
As1B P1C N1 P1B 49.1(8) . .
P1B P1C N1 P1A -144.7(10) . .
N2 P1C N1 P1A -69.5(6) . .
As1B P1C N1 P1A -95.6(6) . .
P1B P1C N1 As1B -49.1(8) . .
N2 P1C N1 As1B 26.1(8) . .
P1B P1C N1 As1C -85.3(8) . .
N2 P1C N1 As1C -10.1(10) . .
As1B P1C N1 As1C -36.2(4) . .
P1B P1C N1 As1A -107.3(6) . .
N2 P1C N1 As1A -32.1(7) . .
As1B P1C N1 As1A -58.2(2) . .
P1C P1B N1 C1 -99.3(7) . .
N2 P1B N1 C1 -162.48(15) . .
As1B P1B N1 C1 124.02(19) . .
N2 P1B N1 P1C -63.2(7) . .
As1B P1B N1 P1C -136.7(7) . .
P1C P1B N1 P1A 22.1(7) . .
N2 P1B N1 P1A -41.03(10) . .
As1B P1B N1 P1A -114.53(9) . .
P1C P1B N1 As1B 136.7(7) . .
N2 P1B N1 As1B 73.50(13) . .
P1C P1B N1 As1C 113.0(8) . .
N2 P1B N1 As1C 49.9(4) . .
As1B P1B N1 As1C -23.6(3) . .
P1C P1B N1 As1A 89.3(7) . .
N2 P1B N1 As1A 26.16(17) . .
As1B P1B N1 As1A -47.34(9) . .
N2 P1A N1 C1 168.95(14) . .
As1A P1A N1 C1 -114.14(15) . .
N2 P1A N1 P1C 66.9(7) . .
As1A P1A N1 P1C 143.8(7) . .
N2 P1A N1 P1B 44.28(13) . .
As1A P1A N1 P1B 121.19(13) . .
N2 P1A N1 As1B -35.41(11) . .
As1A P1A N1 As1B 41.49(8) . .
N2 P1A N1 As1C -64.1(3) . .
As1A P1A N1 As1C 12.8(3) . .
N2 P1A N1 As1A -76.91(6) . .
As1C As1B N1 C1 93.8(4) . .
C49 As1B N1 C1 165.09(13) . .
P1B As1B N1 C1 -131.21(19) . .
P1C As1B N1 C1 -160.2(6) . .
As1C As1B N1 P1C -106.0(7) . .
C49 As1B N1 P1C -34.7(6) . .
P1B As1B N1 P1C 29.0(6) . .
As1C As1B N1 P1B -135.0(4) . .
C49 As1B N1 P1B -63.70(14) . .
P1C As1B N1 P1B -29.0(6) . .
As1C As1B N1 P1A -63.4(4) . .
C49 As1B N1 P1A 7.95(12) . .
P1B As1B N1 P1A 71.65(13) . .
P1C As1B N1 P1A 42.6(6) . .
C49 As1B N1 As1C 71.3(4) . .
P1B As1B N1 As1C 135.0(4) . .
P1C As1B N1 As1C 106.0(7) . .
As1C As1B N1 As1A -10.4(3) . .
C49 As1B N1 As1A 60.94(7) . .
P1B As1B N1 As1A 124.64(13) . .
P1C As1B N1 As1A 95.6(6) . .
As1B As1C N1 C1 -103.3(3) . .
C49 As1C N1 C1 178.0(2) . .
As1B As1C N1 P1C 91.0(8) . .
C49 As1C N1 P1C 12.3(8) . .
As1B As1C N1 P1B 48.4(4) . .
C49 As1C N1 P1B -30.2(5) . .
As1B As1C N1 P1A 123.9(3) . .
C49 As1C N1 P1A 45.3(4) . .
C49 As1C N1 As1B -78.7(4) . .
As1B As1C N1 As1A 157.9(7) . .
C49 As1C N1 As1A 79.2(4) . .
P1B P1C N2 C49 69.4(8) . .
N1 P1C N2 C49 1.5(9) . .
As1B P1C N2 C49 16.6(4) . .
P1B P1C N2 C25 -104.8(6) . .
N1 P1C N2 C25 -172.7(4) . .
As1B P1C N2 C25 -157.6(2) . .
P1B P1C N2 P1A 138.3(11) . .
N1 P1C N2 P1A 70.4(7) . .
As1B P1C N2 P1A 85.5(6) . .
N1 P1C N2 P1B -68.0(7) . .
As1B P1C N2 P1B -52.9(6) . .
N1 P1A N2 C49 60.46(12) . .
As1A P1A N2 C49 4.97(10) . .
N1 P1A N2 C25 -150.64(15) . .
As1A P1A N2 C25 153.87(15) . .
N1 P1A N2 P1C -63.5(7) . .
As1A P1A N2 P1C -119.0(7) . .
N1 P1A N2 P1B -38.98(12) . .
As1A P1A N2 P1B -94.47(11) . .
P1C N1 C1 C2 -83.2(7) . .
P1B N1 C1 C2 -34.2(3) . .
P1A N1 C1 C2 -130.45(15) . .
As1B N1 C1 C2 75.26(19) . .
As1C N1 C1 C2 111.6(4) . .
As1A N1 C1 C2 136.98(13) . .
P1C N1 C1 C6 98.4(7) . .
P1B N1 C1 C6 147.4(2) . .
P1A N1 C1 C6 51.2(2) . .
As1B N1 C1 C6 -103.12(19) . .
As1C N1 C1 C6 -66.8(4) . .
As1A N1 C1 C6 -41.4(2) . .
C6 C1 C2 C3 1.9(3) . .
N1 C1 C2 C3 -176.60(16) . .
C6 C1 C2 C7 -175.89(17) . .
N1 C1 C2 C7 5.7(3) . .
C1 C2 C3 C4 0.9(3) . .
C7 C2 C3 C4 178.82(18) . .
C2 C3 C4 C5 -2.2(3) . .
C3 C4 C5 C6 0.7(3) . .
C4 C5 C6 C1 2.0(3) . .
C4 C5 C6 C16 -173.16(17) . .
C2 C1 C6 C5 -3.2(3) . .
N1 C1 C6 C5 175.10(15) . .
C2 C1 C6 C16 171.63(16) . .
N1 C1 C6 C16 -10.0(3) . .
C3 C2 C7 C12 -82.4(2) . .
C1 C2 C7 C12 95.4(2) . .
C3 C2 C7 C8 91.6(2) . .
C1 C2 C7 C8 -90.6(2) . .
C12 C7 C8 C9 0.8(3) . .
C2 C7 C8 C9 -173.09(17) . .
C12 C7 C8 C13 -179.72(18) . .
C2 C7 C8 C13 6.4(3) . .
C7 C8 C9 C10 1.1(3) . .
C13 C8 C9 C10 -178.4(2) . .
C8 C9 C10 C11 -1.5(3) . .
C8 C9 C10 C14 -179.00(19) . .
C9 C10 C11 C12 0.0(3) . .
C14 C10 C11 C12 177.50(19) . .
C10 C11 C12 C7 1.9(3) . .
C10 C11 C12 C15 -177.69(18) . .
C8 C7 C12 C11 -2.2(3) . .
C2 C7 C12 C11 171.73(16) . .
C8 C7 C12 C15 177.32(17) . .
C2 C7 C12 C15 -8.7(3) . .
C5 C6 C16 C21 92.4(2) . .
C1 C6 C16 C21 -82.5(2) . .
C5 C6 C16 C17 -83.4(2) . .
C1 C6 C16 C17 101.7(2) . .
C21 C16 C17 C18 6.1(3) . .
C6 C16 C17 C18 -178.01(16) . .
C21 C16 C17 C22 -172.19(17) . .
C6 C16 C17 C22 3.7(3) . .
C16 C17 C18 C19 -2.8(3) . .
C22 C17 C18 C19 175.55(18) . .
C17 C18 C19 C20 -2.3(3) . .
C17 C18 C19 C23 177.15(18) . .
C18 C19 C20 C21 4.1(3) . .
C23 C19 C20 C21 -175.28(17) . .
C19 C20 C21 C16 -0.8(3) . .
C19 C20 C21 C24 -179.16(17) . .
C17 C16 C21 C20 -4.4(2) . .
C6 C16 C21 C20 179.65(15) . .
C17 C16 C21 C24 173.90(16) . .
C6 C16 C21 C24 -2.1(2) . .
C49 N2 C25 C26 124.22(18) . .
P1C N2 C25 C26 -61.6(6) . .
P1A N2 C25 C26 -19.7(2) . .
P1B N2 C25 C26 -101.7(2) . .
C49 N2 C25 C30 -53.9(2) . .
P1C N2 C25 C30 120.2(6) . .
P1A N2 C25 C30 162.17(13) . .
P1B N2 C25 C30 80.1(2) . .
C30 C25 C26 C27 5.0(3) . .
N2 C25 C26 C27 -173.16(17) . .
C30 C25 C26 C31 -172.83(17) . .
N2 C25 C26 C31 9.0(3) . .
C25 C26 C27 C28 -0.3(3) . .
C31 C26 C27 C28 177.71(19) . .
C26 C27 C28 C29 -3.3(3) . .
C27 C28 C29 C30 2.3(3) . .
C28 C29 C30 C25 2.3(3) . .
C28 C29 C30 C40 -172.23(18) . .
C26 C25 C30 C29 -5.9(3) . .
N2 C25 C30 C29 172.23(16) . .
C26 C25 C30 C40 168.11(17) . .
N2 C25 C30 C40 -13.8(3) . .
C27 C26 C31 C36 95.7(2) . .
C25 C26 C31 C36 -86.4(2) . .
C27 C26 C31 C32 -78.6(2) . .
C25 C26 C31 C32 99.3(2) . .
C36 C31 C32 C33 -3.7(3) . .
C26 C31 C32 C33 170.62(16) . .
C36 C31 C32 C37 176.08(18) . .
C26 C31 C32 C37 -9.6(3) . .
C31 C32 C33 C34 1.5(3) . .
C37 C32 C33 C34 -178.27(18) . .
C32 C33 C34 C35 1.4(3) . .
C32 C33 C34 C38 -178.25(18) . .
C33 C34 C35 C36 -2.2(3) . .
C38 C34 C35 C36 177.45(18) . .
C32 C31 C36 C35 2.9(3) . .
C26 C31 C36 C35 -171.25(17) . .
C32 C31 C36 C39 -176.2(2) . .
C26 C31 C36 C39 9.6(3) . .
C34 C35 C36 C31 0.1(3) . .
C34 C35 C36 C39 179.2(2) . .
C29 C30 C40 C45 111.4(2) . .
C25 C30 C40 C45 -62.7(3) . .
C29 C30 C40 C41 -60.8(2) . .
C25 C30 C40 C41 125.1(2) . .
C45 C40 C41 C42 -0.2(3) . .
C30 C40 C41 C42 171.99(17) . .
C45 C40 C41 C46 177.87(18) . .
C30 C40 C41 C46 -10.0(3) . .
C40 C41 C42 C43 0.7(3) . .
C46 C41 C42 C43 -177.4(2) . .
C41 C42 C43 C44 -0.3(3) . .
C41 C42 C43 C47 177.6(2) . .
C42 C43 C44 C45 -0.8(4) . .
C47 C43 C44 C45 -178.7(2) . .
C43 C44 C45 C40 1.3(3) . .
C43 C44 C45 C48 -178.8(2) . .
C41 C40 C45 C44 -0.8(3) . .
C30 C40 C45 C44 -173.03(19) . .
C41 C40 C45 C48 179.25(19) . .
C30 C40 C45 C48 7.1(3) . .
C50 N3 C49 N2 179.75(17) . .
C50 N3 C49 As1C 3.9(5) . .
C50 N3 C49 As1A -22.7(3) . .
C50 N3 C49 As1B 38.4(2) . .
C25 N2 C49 N3 4.3(3) . .
P1C N2 C49 N3 -169.8(6) . .
P1A N2 C49 N3 156.05(17) . .
P1B N2 C49 N3 -136.6(2) . .
C25 N2 C49 As1C -179.4(4) . .
P1C N2 C49 As1C 6.5(6) . .
P1A N2 C49 As1C -27.6(4) . .
P1B N2 C49 As1C 39.7(4) . .
C25 N2 C49 As1A -157.55(13) . .
P1C N2 C49 As1A 28.4(6) . .
P1A N2 C49 As1A -5.78(12) . .
P1B N2 C49 As1A 61.57(14) . .
C25 N2 C49 As1B 152.66(14) . .
P1C N2 C49 As1B -21.4(6) . .
P1A N2 C49 As1B -55.57(11) . .
P1B N2 C49 As1B 11.78(15) . .
C49 N3 C50 C55 -73.8(2) . .
C49 N3 C50 C51 110.9(2) . .
C55 C50 C51 C52 0.2(3) . .
N3 C50 C51 C52 175.48(16) . .
C55 C50 C51 C56 179.50(18) . .
N3 C50 C51 C56 -5.2(3) . .
C50 C51 C52 C53 -1.7(3) . .
C56 C51 C52 C53 179.0(2) . .
C51 C52 C53 C54 1.5(4) . .
C52 C53 C54 C55 0.2(4) . .
C51 C50 C55 C54 1.4(3) . .
N3 C50 C55 C54 -173.75(17) . .
C51 C50 C55 C57 -179.49(19) . .
N3 C50 C55 C57 5.4(3) . .
C53 C54 C55 C50 -1.6(3) . .
C53 C54 C55 C57 179.3(2) . .
C63A C58A C59A C60A 0.0 . .
C59A C58A C59A C60A 9.9(4) 2_665 .
C63A C58A C59A C58A -9.9(4) . 2_665
C59A C58A C59A C58A 0.0(4) 2_665 2_665
C58A C59A C60A C61A 0.0 . .
C58A C59A C60A C61A 20.7(8) 2_665 .
C59A C60A C61A C62A 0.0 . .
C60A C61A C62A C63A 0.0 . .
C61A C62A C63A C58A 0.0 . .
C59A C58A C63A C62A 0.0 . .
C59A C58A C63A C62A -18.1(8) 2_665 .
C63B C58B C59B C60B 0.0 . .
C63B C58B C59B C60B -11.4(12) . 2_665
C58B C59B C60B C61B 0.0 . .
C60B C59B C60B C61B 6.9(7) 2_665 .
C58B C59B C60B C59B -6.9(6) . 2_665
C60B C59B C60B C59B 0.0(6) 2_665 2_665
C58B C59B C60B C61B -19(2) . 2_665
C60B C59B C60B C61B -12.4(18) 2_665 2_665
C59B C60B C61B C62B 0.0 . .
C59B C60B C61B C62B 16.6(15) 2_665 .
C61B C60B C61B C62B 6.5(8) 2_665 .
C59B C60B C61B C60B -6.5(7) . 2_665
C59B C60B C61B C60B 10.1(12) 2_665 2_665
C61B C60B C61B C60B 0.0(5) 2_665 2_665
C60B C61B C62B C63B 0.0 . .
C60B C61B C62B C63B 9.6(11) 2_665 .
C61B C62B C63B C58B 0.0 . .
C59B C58B C63B C62B 0.0 . .
